data_7200385
loop_
_publ_author_name
'Turner, David R.'
'Pek, Sze Nee'
'Batten, Stuart R.'

_publ_section_title
;
 Destabilisation of a dual-synthon hydrogen bonding motif by packing
 effects and competing hydrogen bond donors
;
_journal_issue 1
_journal_name_full CrystEngComm
_journal_page_first 87
_journal_paper_doi 10.1039/b814158d
_journal_volume 11
_journal_year 2009
_chemical_formula_moiety 'C18 H22 Cu2 N6 O8, 4(H2 O)'
_chemical_formula_sum 'C18 H30 Cu2 N6 O12'
_chemical_formula_weight 649.56
_chemical_name_common '[Cu(cdm)(acac)(H2O)]2.4H2O'
_chemical_name_systematic
;
[Cu(cdm)(acac)(H2O)]2.4H2O
;
_space_group_IT_number 2
_symmetry_cell_setting triclinic
_symmetry_space_group_name_Hall '-P 1'
_symmetry_space_group_name_H-M 'P -1'
_atom_sites_solution_hydrogens geom
_atom_sites_solution_primary direct
_atom_sites_solution_secondary difmap
_audit_creation_method SHELXL-97
_cell_angle_alpha 113.154(6)
_cell_angle_beta 101.507(6)
_cell_angle_gamma 101.847(6)
_cell_formula_units_Z 1
_cell_length_a 8.1154(10)
_cell_length_b 8.9932(9)
_cell_length_c 11.1540(11)
_cell_measurement_reflns_used 5208
_cell_measurement_temperature 123(1)
_cell_measurement_theta_max 27.49
_cell_measurement_theta_min 2.09
_cell_volume 696.12(14)
_computing_cell_refinement 'Bruker SMART (Bruker)'
_computing_data_collection 'Bruker SMART (Bruker)'
_computing_data_reduction 'Bruker SAINT (Bruker)'
_computing_molecular_graphics 'X-Seed (Barbour, 1999)'
_computing_publication_material 'CIFTAB (Sheldrick, 1997)'
_computing_structure_refinement 'SHELXL-97 (Sheldrick, 1997)'
_computing_structure_solution 'SHELXS-97 (Sheldrick, 1990)'
_diffrn_ambient_temperature 123(1)
_diffrn_measured_fraction_theta_full 0.950
_diffrn_measured_fraction_theta_max 0.950
_diffrn_measurement_device_type 'Bruker X8 Apex II CCD'
_diffrn_measurement_method 'phi and omega scans'
_diffrn_radiation_monochromator graphite
_diffrn_radiation_source 'fine-focus sealed tube'
_diffrn_radiation_type MoK\a
_diffrn_radiation_wavelength 0.71073
_diffrn_reflns_av_R_equivalents 0.0253
_diffrn_reflns_av_sigmaI/netI 0.0469
_diffrn_reflns_limit_h_max 10
_diffrn_reflns_limit_h_min -10
_diffrn_reflns_limit_k_max 11
_diffrn_reflns_limit_k_min -11
_diffrn_reflns_limit_l_max 14
_diffrn_reflns_limit_l_min -13
_diffrn_reflns_number 5208
_diffrn_reflns_theta_full 27.49
_diffrn_reflns_theta_max 27.49
_diffrn_reflns_theta_min 2.09
_exptl_absorpt_coefficient_mu 1.594
_exptl_absorpt_correction_T_max 0.9246
_exptl_absorpt_correction_T_min 0.7411
_exptl_absorpt_correction_type multi-scan
_exptl_absorpt_process_details SADABS
_exptl_crystal_colour green
_exptl_crystal_density_diffrn 1.549
_exptl_crystal_density_method 'not measured'
_exptl_crystal_description block
_exptl_crystal_F_000 334
_exptl_crystal_size_max 0.20
_exptl_crystal_size_mid 0.16
_exptl_crystal_size_min 0.05
_refine_diff_density_max 0.745
_refine_diff_density_min -0.610
_refine_diff_density_rms 0.095
_refine_ls_extinction_method none
_refine_ls_goodness_of_fit_ref 1.070
_refine_ls_hydrogen_treatment mixed
_refine_ls_matrix_type full
_refine_ls_number_parameters 182
_refine_ls_number_reflns 3042
_refine_ls_number_restraints 0
_refine_ls_restrained_S_all 1.070
_refine_ls_R_factor_all 0.0520
_refine_ls_R_factor_gt 0.0430
_refine_ls_shift/su_max 0.000
_refine_ls_shift/su_mean 0.000
_refine_ls_structure_factor_coef Fsqd
_refine_ls_weighting_details 'calc w=1/[\s^2^(Fo^2^)+(0.2000P)^2^+0.0000P] where P=(Fo^2^+2Fc^2^)/3'
_refine_ls_weighting_scheme calc
_refine_ls_wR_factor_gt 0.1039
_refine_ls_wR_factor_ref 0.1105
_reflns_number_gt 2607
_reflns_number_total 3042
_reflns_threshold_expression >2sigma(I)
_cod_data_source_file b814158d.txt
_cod_data_source_block 3
_cod_depositor_comments
;
The following automatic conversions were performed:
'_exptl_absorpt_correction_type' value 'Multi-scan' changed to
'multi-scan' according to
'/home/saulius/struct/CIF-dictionaries/cif_core.dic' dictionary named
'cif_core.dic' version 2.4.1 from 2010-06-29.

Automatic conversion script
Id: cif_fix_enum 1527 2010-12-29 10:47:43Z saulius 
;
_cod_original_cell_volume 696.12(13)
_cod_original_sg_symbol_H-M P-1
_cod_database_code 7200385

loop_
_symmetry_equiv_pos_as_xyz
'x, y, z'
'-x, -y, -z'

loop_
_atom_site_label
_atom_site_type_symbol
_atom_site_fract_x
_atom_site_fract_y
_atom_site_fract_z
_atom_site_U_iso_or_equiv
_atom_site_adp_type
_atom_site_occupancy
_atom_site_symmetry_multiplicity
_atom_site_calc_flag
_atom_site_refinement_flags
_atom_site_disorder_assembly
_atom_site_disorder_group
Cu1 Cu 0.26136(5) 0.42103(4) 0.07985(4) 0.01908(13) Uani 1 1 d . . .
O1 O 0.3034(3) -0.1184(3) 0.3562(2) 0.0247(5) Uani 1 1 d . . .
O2 O 0.2454(3) 0.5455(3) -0.0268(2) 0.0212(5) Uani 1 1 d . . .
O3 O 0.4858(3) 0.5778(3) 0.2084(2) 0.0216(5) Uani 1 1 d . . .
O4 O 0.0997(4) 0.5461(3) 0.2113(3) 0.0229(5) Uani 1 1 d . . .
O5 O 0.9276(7) 0.5857(8) 0.5902(5) 0.122(2) Uani 1 1 d . . .
O6 O 0.6014(6) 0.4823(4) 0.4224(4) 0.0791(13) Uani 1 1 d . . .
N1 N 0.4896(4) 0.1386(3) 0.4118(3) 0.0287(6) Uani 1 1 d . . .
H1A H 0.5628 0.1372 0.4808 0.034 Uiso 1 1 calc R . .
H1B H 0.5140 0.2264 0.3941 0.034 Uiso 1 1 calc R . .
N2 N 0.2790(4) 0.2627(3) 0.1617(3) 0.0248(6) Uani 1 1 d . . .
N3 N -0.0513(4) -0.2360(3) 0.0651(3) 0.0227(6) Uani 1 1 d . . .
C1 C 0.2252(4) 0.0158(4) 0.2216(3) 0.0198(6) Uani 1 1 d . . .
C2 C 0.2562(4) 0.1531(4) 0.1906(3) 0.0188(6) Uani 1 1 d . . .
C3 C 0.0728(4) -0.1223(4) 0.1366(3) 0.0188(6) Uani 1 1 d . . .
C4 C 0.3425(4) 0.0085(4) 0.3343(3) 0.0215(6) Uani 1 1 d . . .
C5 C 0.3168(5) 0.7540(4) -0.1006(4) 0.0280(7) Uani 1 1 d . . .
H5A H 0.2065 0.7814 -0.0973 0.042 Uiso 1 1 calc R . .
H5B H 0.3016 0.6698 -0.1938 0.042 Uiso 1 1 calc R . .
H5C H 0.4128 0.8577 -0.0749 0.042 Uiso 1 1 calc R . .
C6 C 0.3623(4) 0.6821(4) -0.0022(3) 0.0205(6) Uani 1 1 d . . .
C7 C 0.5191(4) 0.7629(4) 0.1051(3) 0.0231(7) Uani 1 1 d . . .
H7 H 0.5971 0.8620 0.1111 0.028 Uiso 1 1 calc R . .
C8 C 0.5731(4) 0.7116(4) 0.2057(3) 0.0217(6) Uani 1 1 d . . .
C9 C 0.7434(5) 0.8157(4) 0.3196(3) 0.0293(7) Uani 1 1 d . . .
H9A H 0.8242 0.7476 0.3150 0.044 Uiso 1 1 calc R . .
H9B H 0.7201 0.8507 0.4079 0.044 Uiso 1 1 calc R . .
H9C H 0.7976 0.9170 0.3104 0.044 Uiso 1 1 calc R . .
H1O H 0.008(5) 0.525(5) 0.160(4) 0.023(11) Uiso 1 1 d . . .
H2O H 0.149(5) 0.635(5) 0.246(4) 0.023(11) Uiso 1 1 d . . .

loop_
_atom_site_aniso_label
_atom_site_aniso_U_11
_atom_site_aniso_U_22
_atom_site_aniso_U_33
_atom_site_aniso_U_23
_atom_site_aniso_U_13
_atom_site_aniso_U_12
Cu1 0.0203(2) 0.0183(2) 0.0200(2) 0.01288(16) 0.00209(16) 0.00428(15)
O1 0.0313(12) 0.0192(11) 0.0183(11) 0.0109(9) -0.0044(10) 0.0045(9)
O2 0.0215(11) 0.0211(11) 0.0245(12) 0.0156(9) 0.0042(9) 0.0058(9)
O3 0.0232(11) 0.0202(11) 0.0230(11) 0.0129(9) 0.0043(9) 0.0061(9)
O4 0.0238(13) 0.0211(13) 0.0224(13) 0.0118(10) 0.0009(11) 0.0066(11)
O5 0.109(4) 0.163(5) 0.098(4) 0.079(4) 0.026(3) 0.018(4)
O6 0.112(3) 0.0441(19) 0.052(2) 0.0266(17) -0.018(2) -0.002(2)
N1 0.0326(16) 0.0218(14) 0.0227(14) 0.0141(12) -0.0096(12) 0.0000(12)
N2 0.0239(14) 0.0226(14) 0.0251(15) 0.0144(12) -0.0011(12) 0.0031(11)
N3 0.0241(14) 0.0222(13) 0.0252(14) 0.0171(12) 0.0028(12) 0.0056(11)
C1 0.0256(16) 0.0171(14) 0.0179(15) 0.0117(12) 0.0029(13) 0.0054(12)
C2 0.0174(14) 0.0226(15) 0.0141(14) 0.0088(12) -0.0012(12) 0.0067(12)
C3 0.0238(16) 0.0222(15) 0.0181(15) 0.0151(13) 0.0053(13) 0.0114(13)
C4 0.0288(17) 0.0174(14) 0.0147(15) 0.0068(12) 0.0022(13) 0.0059(12)
C5 0.0288(18) 0.0269(17) 0.0307(18) 0.0200(15) 0.0049(15) 0.0037(14)
C6 0.0254(16) 0.0185(14) 0.0220(16) 0.0104(12) 0.0106(13) 0.0098(12)
C7 0.0260(16) 0.0182(15) 0.0255(17) 0.0118(13) 0.0078(14) 0.0042(13)
C8 0.0238(16) 0.0210(15) 0.0204(16) 0.0082(12) 0.0080(13) 0.0086(12)
C9 0.0283(17) 0.0300(18) 0.0228(17) 0.0101(14) 0.0040(14) 0.0035(14)

loop_
_atom_type_symbol
_atom_type_description
_atom_type_scat_dispersion_real
_atom_type_scat_dispersion_imag
_atom_type_scat_source
C C 0.0033 0.0016 'International Tables Vol C Tables 4.2.6.8 and 6.1.1.4'
H H 0.0000 0.0000 'International Tables Vol C Tables 4.2.6.8 and 6.1.1.4'
N N 0.0061 0.0033 'International Tables Vol C Tables 4.2.6.8 and 6.1.1.4'
O O 0.0106 0.0060 'International Tables Vol C Tables 4.2.6.8 and 6.1.1.4'
Cu Cu 0.3201 1.2651 'International Tables Vol C Tables 4.2.6.8 and 6.1.1.4'

loop_
_geom_angle_atom_site_label_1
_geom_angle_atom_site_label_2
_geom_angle_atom_site_label_3
_geom_angle
_geom_angle_site_symmetry_1
_geom_angle_site_symmetry_3
_geom_angle_publ_flag
O3 Cu1 O2 93.81(9) . . ?
O3 Cu1 N3 171.07(10) . 2 ?
O2 Cu1 N3 88.25(10) . 2 ?
O3 Cu1 N2 90.35(10) . . ?
O2 Cu1 N2 170.56(10) . . ?
N3 Cu1 N2 86.38(11) 2 . ?
O3 Cu1 O4 94.53(10) . . ?
O2 Cu1 O4 94.89(9) . . ?
N3 Cu1 O4 93.95(11) 2 . ?
N2 Cu1 O4 93.21(10) . . ?
C6 O2 Cu1 125.3(2) . . ?
C8 O3 Cu1 125.8(2) . . ?
C8 O3 O6 123.0(2) . . ?
Cu1 O3 O6 111.09(11) . . ?
Cu1 O4 H1O 106(3) . . ?
Cu1 O4 H2O 105(3) . . ?
H1O O4 H2O 114(4) . . ?
O6 O5 O5 98.3(3) . 2_766 ?
O6 O5 O4 105.91(18) . 2_666 ?
O5 O5 O4 111.8(3) 2_766 2_666 ?
O5 O6 O3 126.80(18) . . ?
C4 N1 H1A 120.0 . . ?
C4 N1 H1B 120.0 . . ?
H1A N1 H1B 120.0 . . ?
C2 N2 Cu1 166.4(3) . . ?
C3 N3 Cu1 171.3(2) . 2 ?
C3 C1 C2 117.1(3) . . ?
C3 C1 C4 119.0(2) . . ?
C2 C1 C4 123.9(3) . . ?
N2 C2 C1 178.2(3) . . ?
N3 C3 C1 178.9(3) . . ?
O1 C4 N1 121.8(3) . . ?
O1 C4 C1 119.8(3) . . ?
N1 C4 C1 118.4(3) . . ?
C6 C5 H5A 109.5 . . ?
C6 C5 H5B 109.5 . . ?
H5A C5 H5B 109.5 . . ?
C6 C5 H5C 109.5 . . ?
H5A C5 H5C 109.5 . . ?
H5B C5 H5C 109.5 . . ?
O2 C6 C7 125.0(3) . . ?
O2 C6 C5 114.6(3) . . ?
C7 C6 C5 120.4(3) . . ?
C6 C7 C8 125.6(3) . . ?
C6 C7 H7 117.2 . . ?
C8 C7 H7 117.2 . . ?
O3 C8 C7 124.4(3) . . ?
O3 C8 C9 115.7(3) . . ?
C7 C8 C9 119.9(3) . . ?
C8 C9 H9A 109.5 . . ?
C8 C9 H9B 109.5 . . ?
H9A C9 H9B 109.5 . . ?
C8 C9 H9C 109.5 . . ?
H9A C9 H9C 109.5 . . ?
H9B C9 H9C 109.5 . . ?

loop_
_geom_bond_atom_site_label_1
_geom_bond_atom_site_label_2
_geom_bond_distance
_geom_bond_site_symmetry_2
_geom_bond_publ_flag
Cu1 O3 1.917(2) . ?
Cu1 O2 1.931(2) . ?
Cu1 N3 1.977(3) 2 ?
Cu1 N2 1.984(3) . ?
Cu1 O4 2.283(2) . ?
O1 C4 1.251(4) . ?
O2 C6 1.279(3) . ?
O3 C8 1.279(4) . ?
O3 O6 2.892(4) . ?
O4 H1O 0.77(4) . ?
O4 H2O 0.71(4) . ?
O5 O6 2.649(7) . ?
O5 O5 2.655(12) 2_766 ?
O5 O4 2.917(5) 2_666 ?
N1 C4 1.327(4) . ?
N1 H1A 0.8800 . ?
N1 H1B 0.8800 . ?
N2 C2 1.144(4) . ?
N3 C3 1.145(4) . ?
N3 Cu1 1.977(3) 2 ?
C1 C3 1.395(4) . ?
C1 C2 1.397(4) . ?
C1 C4 1.451(4) . ?
C5 C6 1.501(4) . ?
C5 H5A 0.9800 . ?
C5 H5B 0.9800 . ?
C5 H5C 0.9800 . ?
C6 C7 1.382(5) . ?
C7 C8 1.399(4) . ?
C7 H7 0.9500 . ?
C8 C9 1.494(5) . ?
C9 H9A 0.9800 . ?
C9 H9B 0.9800 . ?
C9 H9C 0.9800 . ?

loop_
_geom_hbond_atom_site_label_D
_geom_hbond_atom_site_label_H
_geom_hbond_atom_site_label_A
_geom_hbond_distance_DH
_geom_hbond_distance_HA
_geom_hbond_distance_DA
_geom_hbond_angle_DHA
_geom_hbond_site_symmetry_A
N1 H1A O1 0.88 2.01 2.883(3) 171.3 2_656
N1 H1B O6 0.88 2.14 2.985(4) 161.3 .
O4 H1O O2 0.77(4) 2.09(4) 2.860(4) 176(4) 2_565
O4 H2O O1 0.71(4) 2.03(4) 2.738(3) 175(4) 1_565
